data_4131678
loop_
_publ_author_name
'Bailey, Gwendolyn A.'
'Lummiss, Justin A. M.'
'Foscato, Marco'
'Occhipinti, Giovanni'
'McDonald, Robert'
'Jensen, Vidar R.'
'Fogg, Deryn E.'

_publ_section_title
;
 Decomposition of Olefin Metathesis Catalysts by Br\/onsted Base:
 Metallacyclobutane Deprotonation as a Primary Deactivating Event.
;
_journal_issue 46
_journal_name_full 'Journal of the American Chemical Society'
_journal_page_first 16446
_journal_page_last 16449
_journal_paper_doi 10.1021/jacs.7b08578
_journal_volume 139
_journal_year 2017
_chemical_formula_moiety 'C58 H66 Cl2 N4 Ru2, 2.5(C6 H6)'
_chemical_formula_sum 'C73 H81 Cl2 N4 Ru2'
_chemical_formula_weight 1287.45
_space_group_crystal_system orthorhombic
_space_group_IT_number 70
_space_group_name_Hall '-F 2uv 2vw'
_space_group_name_H-M_alt 'F d d d :2'
_atom_sites_solution_hydrogens geom
_audit_creation_method SHELXL-2014/7
_cell_angle_alpha 90
_cell_angle_beta 90
_cell_angle_gamma 90
_cell_formula_units_Z 16
_cell_length_a 11.4339(3)
_cell_length_b 40.0510(11)
_cell_length_c 54.661(2)
_cell_measurement_reflns_used 9396
_cell_measurement_temperature 173(2)
_cell_measurement_theta_max 70.26
_cell_measurement_theta_min 2.74
_cell_volume 25031.4(13)
_computing_cell_refinement 'Bruker SAINT'
_computing_data_collection 'Bruker APEX2'
_computing_data_reduction 'Bruker SAINT'
_computing_molecular_graphics 'Bruker SHELXTL'
_computing_publication_material 'Bruker SHELXTL'
_computing_structure_refinement 'SHELXL-2014/7 (Sheldrick, 2014)'
_computing_structure_solution 'SHELXT-2014 (Sheldrick, 2015)'
_diffrn_ambient_temperature 173(2)
_diffrn_measured_fraction_theta_full 1.000
_diffrn_measured_fraction_theta_max 0.998
_diffrn_measurement_device_type 'Bruker APEX-II CCD'
_diffrn_measurement_method '\f and \w scans'
_diffrn_radiation_type CuK\a
_diffrn_radiation_wavelength 1.54178
_diffrn_reflns_av_R_equivalents 0.0454
_diffrn_reflns_av_unetI/netI 0.0244
_diffrn_reflns_Laue_measured_fraction_full 1.000
_diffrn_reflns_Laue_measured_fraction_max 0.998
_diffrn_reflns_limit_h_max 13
_diffrn_reflns_limit_h_min -13
_diffrn_reflns_limit_k_max 48
_diffrn_reflns_limit_k_min -48
_diffrn_reflns_limit_l_max 66
_diffrn_reflns_limit_l_min -66
_diffrn_reflns_number 39978
_diffrn_reflns_point_group_measured_fraction_full 1.000
_diffrn_reflns_point_group_measured_fraction_max 0.998
_diffrn_reflns_theta_full 67.679
_diffrn_reflns_theta_max 70.273
_diffrn_reflns_theta_min 2.735
_exptl_absorpt_coefficient_mu 5.036
_exptl_absorpt_correction_T_max 0.9720
_exptl_absorpt_correction_T_min 0.5719
_exptl_absorpt_correction_type numerical
_exptl_absorpt_process_details 'SADABS 2014/5'
_exptl_crystal_colour orange
_exptl_crystal_density_diffrn 1.367
_exptl_crystal_description prism
_exptl_crystal_F_000 10704
_exptl_crystal_size_max 0.345
_exptl_crystal_size_mid 0.205
_exptl_crystal_size_min 0.092
_refine_diff_density_max 0.839
_refine_diff_density_min -0.761
_refine_diff_density_rms 0.106
_refine_ls_extinction_method none
_refine_ls_goodness_of_fit_ref 1.191
_refine_ls_hydrogen_treatment constr
_refine_ls_matrix_type full
_refine_ls_number_parameters 327
_refine_ls_number_reflns 5972
_refine_ls_number_restraints 0
_refine_ls_restrained_S_all 1.191
_refine_ls_R_factor_all 0.0825
_refine_ls_R_factor_gt 0.0658
_refine_ls_shift/su_max 0.001
_refine_ls_shift/su_mean 0.000
_refine_ls_structure_factor_coef Fsqd
_refine_ls_weighting_details 'w=1/[\s^2^(Fo^2^)+(0.0632P)^2^+406.1523P] where P=(Fo^2^+2Fc^2^)/3'
_refine_ls_weighting_scheme calc
_refine_ls_wR_factor_gt 0.1688
_refine_ls_wR_factor_ref 0.1877
_reflns_Friedel_coverage 0.000
_reflns_number_gt 5031
_reflns_number_total 5972
_reflns_threshold_expression 'I > 2\s(I)'
_cod_data_source_file ja7b08578_si_003.cif
_cod_data_source_block ott1312
_cod_original_cell_volume 25031.3(13)
_cod_original_sg_symbol_H-M 'F d d d'
_cod_database_code 4131678
_shelx_shelxl_version_number 2014/7
_shelx_space_group_comment
; 
The symmetry employed for this shelxl refinement is uniquely defined 
by the following loop, which should always be used as a source of 
symmetry information in preference to the above space-group names. 
They are only intended as comments. 
;
_shelx_estimated_absorpt_t_min 0.275
_shelx_estimated_absorpt_t_max 0.654

loop_
_space_group_symop_operation_xyz
'x, y, z'
'-x+3/4, -y+3/4, z'
'-x+3/4, y, -z+3/4'
'x, -y+3/4, -z+3/4'
'x, y+1/2, z+1/2'
'-x+3/4, -y+5/4, z+1/2'
'-x+3/4, y+1/2, -z+5/4'
'x, -y+5/4, -z+5/4'
'x+1/2, y, z+1/2'
'-x+5/4, -y+3/4, z+1/2'
'-x+5/4, y, -z+5/4'
'x+1/2, -y+3/4, -z+5/4'
'x+1/2, y+1/2, z'
'-x+5/4, -y+5/4, z'
'-x+5/4, y+1/2, -z+3/4'
'x+1/2, -y+5/4, -z+3/4'
'-x, -y, -z'
'x-3/4, y-3/4, -z'
'x-3/4, -y, z-3/4'
'-x, y-3/4, z-3/4'
'-x, -y+1/2, -z+1/2'
'x-3/4, y-1/4, -z+1/2'
'x-3/4, -y+1/2, z-1/4'
'-x, y-1/4, z-1/4'
'-x+1/2, -y, -z+1/2'
'x-1/4, y-3/4, -z+1/2'
'x-1/4, -y, z-1/4'
'-x+1/2, y-3/4, z-1/4'
'-x+1/2, -y+1/2, -z'
'x-1/4, y-1/4, -z'
'x-1/4, -y+1/2, z-3/4'
'-x+1/2, y-1/4, z-3/4'

loop_
_atom_site_label
_atom_site_type_symbol
_atom_site_fract_x
_atom_site_fract_y
_atom_site_fract_z
_atom_site_U_iso_or_equiv
_atom_site_adp_type
_atom_site_occupancy
_atom_site_site_symmetry_order
_atom_site_calc_flag
_atom_site_refinement_flags_posn
_atom_site_refinement_flags_adp
_atom_site_refinement_flags_occupancy
_atom_site_disorder_assembly
_atom_site_disorder_group
Ru Ru 0.18294(4) 0.21900(2) 0.02146(2) 0.05053(19) Uani 1 1 d . . . . .
Cl Cl 0.11800(12) 0.26662(3) -0.00435(3) 0.0545(4) Uani 1 1 d . . . . .
N1 N -0.0194(5) 0.18571(13) 0.01051(12) 0.0627(15) Uani 1 1 d . . . . .
N2 N -0.0480(5) 0.20055(13) 0.04834(12) 0.0639(15) Uani 1 1 d . . . . .
C1 C 0.2168(6) 0.16791(14) 0.02229(14) 0.0588(17) Uani 1 1 d . . . . .
H1A H 0.3004 0.1621 0.0243 0.071 Uiso 1 1 calc R U . . .
H1B H 0.1667 0.1551 0.0337 0.071 Uiso 1 1 calc R U . . .
C2 C 0.1755(6) 0.16813(14) -0.00318(14) 0.0565(16) Uani 1 1 d . . . . .
C3 C 0.2530(6) 0.16196(14) -0.02241(14) 0.0579(16) Uani 1 1 d . . . . .
H3 H 0.3323 0.1567 -0.0189 0.069 Uiso 1 1 calc R U . . .
C4 C 0.2157(7) 0.16343(15) -0.04635(16) 0.0675(19) Uani 1 1 d . . . . .
C5 C 0.2994(8) 0.1561(2) -0.06700(18) 0.090(3) Uani 1 1 d . . . . .
H5A H 0.2563 0.1466 -0.0808 0.108 Uiso 1 1 calc R U . . .
H5B H 0.3585 0.1401 -0.0614 0.108 Uiso 1 1 calc R U . . .
H5C H 0.3379 0.1768 -0.0721 0.108 Uiso 1 1 calc R U . . .
C6 C 0.1008(7) 0.17295(16) -0.05130(15) 0.0661(18) Uani 1 1 d . . . . .
H6 H 0.0757 0.1741 -0.0678 0.079 Uiso 1 1 calc R U . . .
C7 C 0.0233(6) 0.18065(15) -0.03315(15) 0.0635(18) Uani 1 1 d . . . . .
C8 C -0.0985(7) 0.1929(2) -0.03914(18) 0.085(2) Uani 1 1 d . . . . .
H8A H -0.1037 0.1979 -0.0567 0.102 Uiso 1 1 calc R U . . .
H8B H -0.1152 0.2131 -0.0297 0.102 Uiso 1 1 calc R U . . .
H8C H -0.1556 0.1756 -0.0350 0.102 Uiso 1 1 calc R U . . .
C9 C 0.0603(5) 0.17816(14) -0.00875(14) 0.0554(16) Uani 1 1 d . . . . .
C10 C 0.0266(6) 0.20367(15) 0.02956(14) 0.0599(17) Uani 1 1 d . . . . .
C11 C -0.1197(6) 0.16541(17) 0.01801(17) 0.073(2) Uani 1 1 d . . . . .
H11A H -0.0966 0.1419 0.0210 0.088 Uiso 1 1 calc R U . . .
H11B H -0.1827 0.1660 0.0056 0.088 Uiso 1 1 calc R U . . .
C12 C -0.1561(6) 0.18248(19) 0.04118(16) 0.075(2) Uani 1 1 d . . . . .
H12A H -0.2216 0.1982 0.0383 0.090 Uiso 1 1 calc R U . . .
H12B H -0.1794 0.1661 0.0538 0.090 Uiso 1 1 calc R U . . .
C13 C -0.0474(6) 0.21983(17) 0.07035(15) 0.0648(18) Uani 1 1 d . . . . .
C14 C -0.0230(8) 0.2046(2) 0.09271(17) 0.080(2) Uani 1 1 d . . . . .
C15 C 0.0035(10) 0.1672(2) 0.0938(2) 0.104(3) Uani 1 1 d . . . . .
H15A H 0.0415 0.1619 0.1094 0.125 Uiso 1 1 calc R U . . .
H15B H 0.0555 0.1611 0.0803 0.125 Uiso 1 1 calc R U . . .
H15C H -0.0697 0.1546 0.0924 0.125 Uiso 1 1 calc R U . . .
C16 C -0.0210(9) 0.2234(3) 0.11389(17) 0.094(3) Uani 1 1 d . . . . .
H16 H -0.0044 0.2130 0.1291 0.113 Uiso 1 1 calc R U . . .
C17 C -0.0436(10) 0.2579(3) 0.11289(18) 0.101(3) Uani 1 1 d . . . . .
C18 C -0.0362(13) 0.2786(3) 0.1365(2) 0.142(5) Uani 1 1 d . . . . .
H18A H -0.0670 0.3011 0.1335 0.171 Uiso 1 1 calc R U . . .
H18B H 0.0455 0.2802 0.1418 0.171 Uiso 1 1 calc R U . . .
H18C H -0.0825 0.2678 0.1494 0.171 Uiso 1 1 calc R U . . .
C19 C -0.0695(8) 0.2722(2) 0.09103(17) 0.082(2) Uani 1 1 d . . . . .
H19 H -0.0853 0.2955 0.0906 0.099 Uiso 1 1 calc R U . . .
C20 C -0.0741(6) 0.25424(19) 0.06927(15) 0.071(2) Uani 1 1 d . . . . .
C21 C -0.1042(7) 0.2707(2) 0.04540(15) 0.077(2) Uani 1 1 d . . . . .
H21A H -0.1335 0.2933 0.0485 0.092 Uiso 1 1 calc R U . . .
H21B H -0.1646 0.2576 0.0370 0.092 Uiso 1 1 calc R U . . .
H21C H -0.0342 0.2718 0.0351 0.092 Uiso 1 1 calc R U . . .
C22 C 0.2169(6) 0.24976(17) 0.05124(13) 0.0627(17) Uani 1 1 d . . . . .
H22A H 0.2839 0.2652 0.0496 0.075 Uiso 1 1 calc R U . . .
H22B H 0.1480 0.2601 0.0592 0.075 Uiso 1 1 calc R U . . .
C23 C 0.2439(6) 0.21667(18) 0.05837(14) 0.0655(18) Uani 1 1 d . . . . .
H23 H 0.1835 0.2072 0.0696 0.079 Uiso 1 1 calc R U . . .
C24 C 0.3618(9) 0.2054(2) 0.0648(2) 0.096(3) Uani 1 1 d . . . . .
C25 C 0.3722(13) 0.1744(3) 0.0782(3) 0.133(4) Uani 1 1 d . . . . .
H25 H 0.3045 0.1611 0.0805 0.159 Uiso 1 1 calc R U . . .
C26 C 0.4829(15) 0.1630(5) 0.0882(3) 0.170(6) Uani 1 1 d . . . . .
H26 H 0.4895 0.1420 0.0961 0.204 Uiso 1 1 calc R U . . .
C27 C 0.5770(14) 0.1837(4) 0.0858(3) 0.153(5) Uani 1 1 d . . . . .
H27 H 0.6513 0.1758 0.0910 0.183 Uiso 1 1 calc R U . . .
C28 C 0.5699(11) 0.2149(4) 0.0763(3) 0.158(6) Uani 1 1 d . . . . .
H28 H 0.6353 0.2295 0.0758 0.190 Uiso 1 1 calc R U . . .
C29 C 0.4571(12) 0.2244(3) 0.0670(4) 0.179(8) Uani 1 1 d . . . . .
H29 H 0.4494 0.2470 0.0618 0.215 Uiso 1 1 calc R U . . .
C1S C 0.6343(19) 0.1186(3) 0.02945(14) 0.078(5) Uani 0.5 1 d G . P A -1
H1S H 0.6431 0.1134 0.0463 0.094 Uiso 0.5 1 calc R U P A -1
C2S C 0.6750(17) 0.0965(3) 0.01175(18) 0.066(5) Uani 0.5 1 d G . P A -1
H2S H 0.7118 0.0763 0.0165 0.079 Uiso 0.5 1 calc R U P A -1
C3S C 0.6621(15) 0.1041(2) -0.01291(16) 0.071(5) Uani 0.5 1 d G . P A -1
H3S H 0.6899 0.0891 -0.0250 0.086 Uiso 0.5 1 calc R U P A -1
C4S C 0.6083(14) 0.1338(2) -0.01987(14) 0.078(5) Uani 0.5 1 d G . P A -1
H4S H 0.5995 0.1390 -0.0367 0.094 Uiso 0.5 1 calc R U P A -1
C5S C 0.5675(10) 0.1558(2) -0.00218(18) 0.066(5) Uani 0.5 1 d G . P A -1
H5S H 0.5308 0.1761 -0.0069 0.079 Uiso 0.5 1 calc R U P A -1
C6S C 0.5805(13) 0.1482(2) 0.02249(16) 0.071(5) Uani 0.5 1 d G . P A -1
H6S H 0.5527 0.1633 0.0346 0.086 Uiso 0.5 1 calc R U P A -1

loop_
_atom_site_aniso_label
_atom_site_aniso_U_11
_atom_site_aniso_U_22
_atom_site_aniso_U_33
_atom_site_aniso_U_23
_atom_site_aniso_U_13
_atom_site_aniso_U_12
Ru 0.0355(3) 0.0323(2) 0.0838(4) -0.00199(19) 0.0075(2) -0.00681(17)
Cl 0.0346(7) 0.0396(7) 0.0891(10) 0.0010(6) 0.0084(7) -0.0028(5)
N1 0.038(3) 0.044(3) 0.106(4) -0.002(3) 0.010(3) -0.011(2)
N2 0.040(3) 0.049(3) 0.103(4) 0.003(3) 0.014(3) -0.010(2)
C1 0.045(3) 0.032(3) 0.099(5) -0.005(3) 0.005(3) -0.005(2)
C2 0.053(4) 0.028(3) 0.088(5) -0.006(3) 0.007(3) -0.004(2)
C3 0.054(4) 0.029(3) 0.091(5) -0.006(3) 0.006(3) -0.001(3)
C4 0.063(4) 0.036(3) 0.104(6) -0.007(3) 0.017(4) -0.007(3)
C5 0.089(6) 0.070(5) 0.112(7) -0.014(5) 0.009(5) -0.003(5)
C6 0.068(5) 0.048(3) 0.082(5) -0.004(3) -0.002(4) -0.014(3)
C7 0.054(4) 0.036(3) 0.101(5) 0.002(3) 0.001(4) -0.010(3)
C8 0.054(4) 0.082(5) 0.119(7) 0.013(5) -0.018(4) -0.010(4)
C9 0.045(3) 0.031(3) 0.091(5) -0.012(3) 0.012(3) -0.009(2)
C10 0.047(3) 0.035(3) 0.098(5) 0.001(3) 0.003(3) -0.006(3)
C11 0.040(3) 0.045(3) 0.135(7) -0.006(4) 0.013(4) -0.010(3)
C12 0.042(4) 0.063(4) 0.121(7) 0.007(4) 0.013(4) -0.014(3)
C13 0.050(4) 0.055(4) 0.089(5) 0.006(3) 0.024(3) -0.004(3)
C14 0.078(5) 0.067(5) 0.095(6) 0.014(4) 0.026(5) -0.003(4)
C15 0.109(8) 0.079(6) 0.125(8) 0.038(6) 0.021(6) -0.001(5)
C16 0.106(7) 0.098(7) 0.077(5) 0.018(5) 0.018(5) 0.007(6)
C17 0.115(8) 0.098(7) 0.089(6) -0.001(5) 0.033(6) 0.014(6)
C18 0.204(15) 0.131(10) 0.093(7) -0.016(7) 0.026(9) 0.036(10)
C19 0.087(6) 0.067(5) 0.092(6) 0.002(4) 0.034(5) 0.006(4)
C20 0.056(4) 0.065(4) 0.090(5) 0.007(4) 0.028(4) 0.002(3)
C21 0.069(5) 0.065(4) 0.097(6) 0.008(4) 0.016(4) 0.017(4)
C22 0.052(4) 0.052(4) 0.084(5) -0.013(3) 0.007(3) -0.006(3)
C23 0.046(4) 0.065(4) 0.086(5) 0.001(4) 0.003(3) -0.010(3)
C24 0.092(7) 0.070(5) 0.127(8) 0.001(5) -0.014(6) -0.011(5)
C25 0.120(10) 0.121(10) 0.157(11) 0.013(9) 0.027(9) 0.009(8)
C26 0.117(12) 0.180(16) 0.213(17) 0.023(13) 0.018(12) 0.016(12)
C27 0.117(12) 0.147(14) 0.195(16) 0.005(12) 0.010(10) 0.006(10)
C28 0.081(8) 0.138(12) 0.26(2) 0.026(12) 0.021(10) 0.010(8)
C29 0.099(10) 0.098(9) 0.34(2) -0.030(12) -0.039(13) -0.003(8)
C1S 0.076(13) 0.044(13) 0.114(8) 0.001(5) -0.018(9) -0.040(11)
C2S 0.040(4) 0.044(5) 0.114(17) 0.002(5) -0.004(6) -0.007(4)
C3S 0.058(9) 0.045(8) 0.112(12) -0.007(7) 0.031(10) -0.015(7)
C4S 0.076(13) 0.044(13) 0.114(8) 0.001(5) -0.018(9) -0.040(11)
C5S 0.040(4) 0.044(5) 0.114(17) 0.002(5) -0.004(6) -0.007(4)
C6S 0.058(9) 0.045(8) 0.112(12) -0.007(7) 0.031(10) -0.015(7)

loop_
_atom_type_symbol
_atom_type_description
_atom_type_scat_dispersion_real
_atom_type_scat_dispersion_imag
_atom_type_scat_source
C C 0.0181 0.0091 'International Tables Vol C Tables 4.2.6.8 and 6.1.1.4'
H H 0.0000 0.0000 'International Tables Vol C Tables 4.2.6.8 and 6.1.1.4'
N N 0.0311 0.0180 'International Tables Vol C Tables 4.2.6.8 and 6.1.1.4'
Cl Cl 0.3639 0.7018 'International Tables Vol C Tables 4.2.6.8 and 6.1.1.4'
Ru Ru 0.0552 3.2960 'International Tables Vol C Tables 4.2.6.8 and 6.1.1.4'

loop_
_geom_angle_atom_site_label_1
_geom_angle_atom_site_label_2
_geom_angle_atom_site_label_3
_geom_angle
_geom_angle_site_symmetry_3
C10 Ru C22 100.4(3) .
C10 Ru C1 81.7(3) .
C22 Ru C1 122.0(3) .
C10 Ru C23 94.1(3) .
C22 Ru C23 39.2(3) .
C1 Ru C23 82.9(3) .
C10 Ru C2 80.2(3) .
C22 Ru C2 158.8(3) .
C1 Ru C2 36.8(2) .
C23 Ru C2 119.7(3) .
C10 Ru Cl 95.6(2) .
C22 Ru Cl 92.6(2) .
C1 Ru Cl 145.2(2) .
C23 Ru Cl 131.8(2) .
C2 Ru Cl 108.46(17) .
C10 Ru Cl 170.3(2) 29
C22 Ru Cl 89.2(2) 29
C1 Ru Cl 93.70(19) 29
C23 Ru Cl 93.75(19) 29
C2 Ru Cl 91.00(16) 29
Cl Ru Cl 83.35(5) 29
Ru Cl Ru 96.65(5) 29
C10 N1 C9 115.3(5) .
C10 N1 C11 112.3(6) .
C9 N1 C11 126.1(5) .
C10 N2 C13 126.3(5) .
C10 N2 C12 111.9(6) .
C13 N2 C12 119.3(6) .
C2 C1 Ru 85.1(4) .
C3 C2 C9 118.7(7) .
C3 C2 C1 120.5(6) .
C9 C2 C1 120.4(6) .
C3 C2 Ru 122.7(4) .
C9 C2 Ru 85.1(4) .
C1 C2 Ru 58.1(3) .
C4 C3 C2 120.7(7) .
C3 C4 C6 119.2(7) .
C3 C4 C5 120.3(7) .
C6 C4 C5 120.4(8) .
C7 C6 C4 122.2(8) .
C6 C7 C9 118.6(7) .
C6 C7 C8 120.9(8) .
C9 C7 C8 120.4(7) .
C7 C9 C2 120.5(6) .
C7 C9 N1 119.6(6) .
C2 C9 N1 119.9(7) .
N2 C10 N1 106.8(6) .
N2 C10 Ru 142.2(6) .
N1 C10 Ru 110.2(5) .
N1 C11 C12 101.6(6) .
N2 C12 C11 102.4(5) .
C14 C13 C20 120.4(8) .
C14 C13 N2 120.2(7) .
C20 C13 N2 119.4(7) .
C16 C14 C13 120.1(8) .
C16 C14 C15 119.8(9) .
C13 C14 C15 120.1(8) .
C14 C16 C17 119.9(9) .
C19 C17 C16 119.2(9) .
C19 C17 C18 121.7(10) .
C16 C17 C18 119.1(10) .
C17 C19 C20 122.9(8) .
C19 C20 C13 117.4(8) .
C19 C20 C21 121.7(7) .
C13 C20 C21 120.9(7) .
C23 C22 Ru 72.6(4) .
C22 C23 C24 123.7(7) .
C22 C23 Ru 68.1(4) .
C24 C23 Ru 122.7(6) .
C29 C24 C25 112.1(12) .
C29 C24 C23 126.7(10) .
C25 C24 C23 117.5(10) .
C24 C25 C26 122.1(14) .
C27 C26 C25 117.5(17) .
C28 C27 C26 123.3(17) .
C27 C28 C29 115.7(14) .
C24 C29 C28 127.8(14) .
C2S C1S C6S 120.0 .
C1S C2S C3S 120.0 .
C4S C3S C2S 120.0 .
C5S C4S C3S 120.0 .
C4S C5S C6S 120.0 .
C5S C6S C1S 120.0 .

loop_
_geom_bond_atom_site_label_1
_geom_bond_atom_site_label_2
_geom_bond_distance
_geom_bond_site_symmetry_2
Ru C10 1.942(7) .
Ru C22 2.078(7) .
Ru C1 2.083(6) .
Ru C23 2.137(8) .
Ru C2 2.444(6) .
Ru Cl 2.4856(16) .
Ru Cl 2.5269(14) 29
Cl Ru 2.5269(14) 29
N1 C10 1.370(9) .
N1 C9 1.425(8) .
N1 C11 1.464(8) .
N2 C10 1.340(9) .
N2 C13 1.430(10) .
N2 C12 1.485(8) .
C1 C2 1.470(10) .
C2 C3 1.397(9) .
C2 C9 1.410(9) .
C3 C4 1.378(10) .
C4 C6 1.394(11) .
C4 C5 1.509(11) .
C6 C7 1.366(10) .
C7 C9 1.403(10) .
C7 C8 1.513(10) .
C11 C12 1.498(11) .
C13 C14 1.393(11) .
C13 C20 1.412(10) .
C14 C16 1.380(12) .
C14 C15 1.531(12) .
C16 C17 1.409(13) .
C17 C19 1.357(13) .
C17 C18 1.538(14) .
C19 C20 1.391(12) .
C20 C21 1.501(11) .
C22 C23 1.416(10) .
C23 C24 1.463(12) .
C24 C29 1.336(15) .
C24 C25 1.447(15) .
C25 C26 1.45(2) .
C26 C27 1.36(2) .
C27 C28 1.356(19) .
C28 C29 1.438(18) .
C1S C2S 1.3900 .
C1S C6S 1.3900 .
C2S C3S 1.3900 .
C3S C4S 1.3900 .
C4S C5S 1.3900 .
C5S C6S 1.3900 .

loop_
_geom_torsion_atom_site_label_1
_geom_torsion_atom_site_label_2
_geom_torsion_atom_site_label_3
_geom_torsion_atom_site_label_4
_geom_torsion
_geom_torsion_site_symmetry_1
_geom_torsion_site_symmetry_4
C10 Ru Cl Ru -170.4(2) . 29
C22 Ru Cl Ru 88.9(2) . 29
C1 Ru Cl Ru -86.9(3) . 29
C23 Ru Cl Ru 89.1(3) . 29
C2 Ru Cl Ru -88.83(17) . 29
Cl Ru Cl Ru 0.0 29 29
C10 Ru C1 C2 84.8(4) . .
C22 Ru C1 C2 -178.1(4) . .
C23 Ru C1 C2 180.0(4) . .
Cl Ru C1 C2 -3.0(6) . .
Cl Ru C1 C2 -86.7(4) 29 .
Ru C1 C2 C3 111.8(5) . .
Ru C1 C2 C9 -61.2(5) . .
C10 Ru C2 C3 162.7(6) . .
C22 Ru C2 C3 -103.8(8) . .
C1 Ru C2 C3 -108.2(7) . .
C23 Ru C2 C3 -108.2(6) . .
Cl Ru C2 C3 70.0(6) . .
Cl Ru C2 C3 -13.3(6) 29 .
C10 Ru C2 C9 41.5(4) . .
C22 Ru C2 C9 135.1(7) . .
C1 Ru C2 C9 130.7(6) . .
C23 Ru C2 C9 130.6(4) . .
Cl Ru C2 C9 -51.2(4) . .
Cl Ru C2 C9 -134.5(4) 29 .
C10 Ru C2 C1 -89.2(4) . .
C22 Ru C2 C1 4.4(9) . .
C23 Ru C2 C1 0.0(5) . .
Cl Ru C2 C1 178.2(3) . .
Cl Ru C2 C1 94.8(4) 29 .
C9 C2 C3 C4 -4.3(8) . .
C1 C2 C3 C4 -177.4(5) . .
Ru C2 C3 C4 -107.9(6) . .
C2 C3 C4 C6 3.5(9) . .
C2 C3 C4 C5 -178.8(6) . .
C3 C4 C6 C7 -0.6(10) . .
C5 C4 C6 C7 -178.3(6) . .
C4 C6 C7 C9 -1.4(9) . .
C4 C6 C7 C8 176.3(6) . .
C6 C7 C9 C2 0.4(8) . .
C8 C7 C9 C2 -177.2(6) . .
C6 C7 C9 N1 -179.3(5) . .
C8 C7 C9 N1 3.0(9) . .
C3 C2 C9 C7 2.4(8) . .
C1 C2 C9 C7 175.5(5) . .
Ru C2 C9 C7 127.2(5) . .
C3 C2 C9 N1 -177.9(5) . .
C1 C2 C9 N1 -4.8(8) . .
Ru C2 C9 N1 -53.1(5) . .
C10 N1 C9 C7 -138.6(6) . .
C11 N1 C9 C7 71.5(9) . .
C10 N1 C9 C2 41.6(8) . .
C11 N1 C9 C2 -108.2(8) . .
C13 N2 C10 N1 -167.5(6) . .
C12 N2 C10 N1 -6.0(8) . .
C13 N2 C10 Ru 24.4(12) . .
C12 N2 C10 Ru -174.1(6) . .
C9 N1 C10 N2 -163.4(6) . .
C11 N1 C10 N2 -9.4(8) . .
C9 N1 C10 Ru 8.8(7) . .
C11 N1 C10 Ru 162.8(5) . .
C22 Ru C10 N2 -19.4(8) . .
C1 Ru C10 N2 101.8(8) . .
C23 Ru C10 N2 19.7(8) . .
C2 Ru C10 N2 139.1(8) . .
Cl Ru C10 N2 -113.1(8) . .
C22 Ru C10 N1 172.8(5) . .
C1 Ru C10 N1 -66.0(5) . .
C23 Ru C10 N1 -148.2(5) . .
C2 Ru C10 N1 -28.7(4) . .
Cl Ru C10 N1 79.1(4) . .
C10 N1 C11 C12 20.1(8) . .
C9 N1 C11 C12 170.7(7) . .
C10 N2 C12 C11 18.1(8) . .
C13 N2 C12 C11 -179.0(6) . .
N1 C11 C12 N2 -21.3(7) . .
C10 N2 C13 C14 -114.4(8) . .
C12 N2 C13 C14 85.4(9) . .
C10 N2 C13 C20 66.9(10) . .
C12 N2 C13 C20 -93.4(8) . .
C20 C13 C14 C16 -2.1(12) . .
N2 C13 C14 C16 179.1(8) . .
C20 C13 C14 C15 178.8(8) . .
N2 C13 C14 C15 0.1(11) . .
C13 C14 C16 C17 0.0(15) . .
C15 C14 C16 C17 179.0(9) . .
C14 C16 C17 C19 1.4(16) . .
C14 C16 C17 C18 -177.7(11) . .
C16 C17 C19 C20 -0.6(15) . .
C18 C17 C19 C20 178.5(10) . .
C17 C19 C20 C13 -1.5(13) . .
C17 C19 C20 C21 179.4(9) . .
C14 C13 C20 C19 2.9(11) . .
N2 C13 C20 C19 -178.4(6) . .
C14 C13 C20 C21 -178.1(7) . .
N2 C13 C20 C21 0.7(10) . .
C10 Ru C22 C23 83.6(4) . .
C1 Ru C22 C23 -3.0(5) . .
C2 Ru C22 C23 -6.1(9) . .
Cl Ru C22 C23 179.8(4) . .
Cl Ru C22 C23 -96.9(4) 29 .
Ru C22 C23 C24 115.5(9) . .
C10 Ru C23 C22 -101.5(4) . .
C1 Ru C23 C22 177.4(4) . .
C2 Ru C23 C22 177.5(4) . .
Cl Ru C23 C22 -0.3(5) . .
Cl Ru C23 C22 84.2(4) 29 .
C10 Ru C23 C24 141.5(6) . .
C22 Ru C23 C24 -117.0(8) . .
C1 Ru C23 C24 60.5(6) . .
C2 Ru C23 C24 60.5(7) . .
Cl Ru C23 C24 -117.2(6) . .
Cl Ru C23 C24 -32.8(6) 29 .
C22 C23 C24 C29 6.4(19) . .
Ru C23 C24 C29 90.4(16) . .
C22 C23 C24 C25 162.8(9) . .
Ru C23 C24 C25 -113.2(10) . .
C29 C24 C25 C26 -12(2) . .
C23 C24 C25 C26 -172.0(12) . .
C24 C25 C26 C27 4(2) . .
C25 C26 C27 C28 5(3) . .
C26 C27 C28 C29 -5(3) . .
C25 C24 C29 C28 14(3) . .
C23 C24 C29 C28 171.2(16) . .
C27 C28 C29 C24 -6(3) . .
C6S C1S C2S C3S 0.0 . .
C1S C2S C3S C4S 0.0 . .
C2S C3S C4S C5S 0.0 . .
C3S C4S C5S C6S 0.0 . .
C4S C5S C6S C1S 0.0 . .
C2S C1S C6S C5S 0.0 . .
